data_2224574
loop_
_publ_author_name
'An, Yan'
'Li, Xiao-Feng'
'Chen, Hui-Guo'
'Dong, Li-Hua'

_publ_section_title
;
 Tris[2-(2-pyridylsulfanyl)ethyl]ammonium perchlorate
;
_journal_coeditor_code BX2246
_journal_issue 1
_journal_name_full 'Acta Crystallographica Section E'
_journal_page_first o101
_journal_paper_doi 10.1107/S1600536809052283
_journal_volume 66
_journal_year 2010
_chemical_formula_iupac 'C21 H25 N4 S3 +, Cl O4 -'
_chemical_formula_moiety 'C21 H25 N4 S3 +, Cl O4 -'
_chemical_formula_sum 'C21 H25 Cl N4 O4 S3'
_chemical_formula_weight 529.08
_chemical_name_systematic
;
Tris[2-(2-pyridylsulfanyl)ethyl]ammonium perchlorate
;
_space_group_IT_number 2
_symmetry_cell_setting triclinic
_symmetry_space_group_name_Hall '-P 1'
_symmetry_space_group_name_H-M 'P -1'
_atom_sites_solution_hydrogens geom
_atom_sites_solution_primary direct
_atom_sites_solution_secondary difmap
_audit_creation_method SHELXL-97
_cell_angle_alpha 110.884(4)
_cell_angle_beta 99.609(4)
_cell_angle_gamma 91.774(4)
_cell_formula_units_Z 2
_cell_length_a 8.5480(7)
_cell_length_b 11.9753(10)
_cell_length_c 12.9346(11)
_cell_measurement_reflns_used 3657
_cell_measurement_temperature 296(2)
_cell_measurement_theta_max 28.53
_cell_measurement_theta_min 2.43
_cell_volume 1213.81(18)
_computing_cell_refinement 'SAINT (Bruker, 2004)'
_computing_data_collection 'APEX2 (Bruker, 2004)'
_computing_data_reduction 'SAINT (Bruker, 2004)'
_computing_molecular_graphics 'SHELXTL (Sheldrick, 2008)'
_computing_publication_material 'SHELXTL (Sheldrick, 2008)'
_computing_structure_refinement 'SHELXL97 (Sheldrick, 2008)'
_computing_structure_solution 'SHELXS97 (Sheldrick, 2008)'
_diffrn_ambient_temperature 296(2)
_diffrn_measured_fraction_theta_full 0.987
_diffrn_measured_fraction_theta_max 0.987
_diffrn_measurement_device_type 'Bruker APEXII CCD'
_diffrn_measurement_method '\f and \w scans'
_diffrn_radiation_monochromator graphite
_diffrn_radiation_source 'fine-focus sealed tube'
_diffrn_radiation_type MoK\a
_diffrn_radiation_wavelength 0.71073
_diffrn_reflns_av_R_equivalents 0.0095
_diffrn_reflns_av_sigmaI/netI 0.0185
_diffrn_reflns_limit_h_max 10
_diffrn_reflns_limit_h_min -10
_diffrn_reflns_limit_k_max 14
_diffrn_reflns_limit_k_min -14
_diffrn_reflns_limit_l_max 15
_diffrn_reflns_limit_l_min -15
_diffrn_reflns_number 6994
_diffrn_reflns_theta_full 26.00
_diffrn_reflns_theta_max 26.00
_diffrn_reflns_theta_min 1.72
_exptl_absorpt_coefficient_mu 0.451
_exptl_absorpt_correction_T_max 0.8621
_exptl_absorpt_correction_T_min 0.8462
_exptl_absorpt_correction_type multi-scan
_exptl_absorpt_process_details '(SADABS; Sheldrick, 2004)'
_exptl_crystal_colour yellow
_exptl_crystal_density_diffrn 1.448
_exptl_crystal_density_method 'not measured'
_exptl_crystal_description block
_exptl_crystal_F_000 552
_exptl_crystal_size_max 0.37
_exptl_crystal_size_mid 0.35
_exptl_crystal_size_min 0.33
_refine_diff_density_max 0.501
_refine_diff_density_min -0.425
_refine_ls_extinction_method none
_refine_ls_goodness_of_fit_ref 1.029
_refine_ls_hydrogen_treatment mixed
_refine_ls_matrix_type full
_refine_ls_number_parameters 302
_refine_ls_number_reflns 4726
_refine_ls_number_restraints 0
_refine_ls_restrained_S_all 1.029
_refine_ls_R_factor_all 0.0487
_refine_ls_R_factor_gt 0.0399
_refine_ls_shift/su_max 0.001
_refine_ls_shift/su_mean 0.000
_refine_ls_structure_factor_coef Fsqd
_refine_ls_weighting_details 'calc w=1/[\s^2^(Fo^2^)+(0.0436P)^2^+0.6528P] where P=(Fo^2^+2Fc^2^)/3'
_refine_ls_weighting_scheme calc
_refine_ls_wR_factor_gt 0.0987
_refine_ls_wR_factor_ref 0.1052
_reflns_number_gt 3936
_reflns_number_total 4726
_reflns_threshold_expression I>2sigma(I)
_cod_data_source_file bx2246.cif
_cod_data_source_block I
_cod_database_code 2224574
_cod_database_fobs_code 2224574

loop_
_symmetry_equiv_pos_as_xyz
'x, y, z'
'-x, -y, -z'

loop_
_atom_site_type_symbol
_atom_site_label
_atom_site_fract_x
_atom_site_fract_y
_atom_site_fract_z
_atom_site_U_iso_or_equiv
_atom_site_adp_type
_atom_site_calc_flag
_atom_site_refinement_flags
_atom_site_occupancy
_atom_site_disorder_assembly
_atom_site_disorder_group
C C1 0.6881(3) 0.46034(19) 0.84074(18) 0.0474(5) Uani d . 1 . .
H H1A 0.5787 0.4756 0.8204 0.057 Uiso calc R 1 . .
H H1B 0.7181 0.4941 0.9223 0.057 Uiso calc R 1 . .
C C2 0.6983(3) 0.32631(19) 0.80047(18) 0.0496(5) Uani d . 1 . .
H H2A 0.6785 0.2988 0.8595 0.060 Uiso calc R 1 . .
H H2B 0.8064 0.3111 0.7898 0.060 Uiso calc R 1 . .
C C3 0.6641(3) 0.24033(19) 0.56478(18) 0.0474(5) Uani d . 1 . .
C C4 0.6269(3) 0.1444(2) 0.4618(2) 0.0632(6) Uani d . 1 . .
H H4 0.5527 0.0810 0.4512 0.076 Uiso calc R 1 . .
C C5 0.7022(4) 0.1453(2) 0.3761(2) 0.0703(8) Uani d . 1 . .
H H5 0.6791 0.0825 0.3064 0.084 Uiso calc R 1 . .
C C6 0.8115(3) 0.2394(2) 0.3942(2) 0.0656(7) Uani d . 1 . .
H H6 0.8643 0.2415 0.3375 0.079 Uiso calc R 1 . .
C C7 0.8414(3) 0.3303(2) 0.49763(19) 0.0569(6) Uani d . 1 . .
H H7 0.9161 0.3939 0.5097 0.068 Uiso calc R 1 . .
C C8 0.9644(2) 0.53834(19) 0.85158(17) 0.0443(5) Uani d . 1 . .
H H8A 0.9845 0.4716 0.8762 0.053 Uiso calc R 1 . .
H H8B 0.9814 0.6115 0.9181 0.053 Uiso calc R 1 . .
C C9 1.0806(3) 0.5451(2) 0.77764(19) 0.0532(5) Uani d . 1 . .
H H9A 1.0468 0.5992 0.7394 0.064 Uiso calc R 1 . .
H H9B 1.0820 0.4662 0.7208 0.064 Uiso calc R 1 . .
C C10 1.2649(3) 0.7542(2) 0.91802(19) 0.0487(5) Uani d . 1 . .
C C11 1.3855(3) 0.8231(3) 1.0063(2) 0.0660(7) Uani d . 1 . .
H H11 1.4706 0.7883 1.0335 0.079 Uiso calc R 1 . .
C C12 1.3746(4) 0.9446(3) 1.0520(2) 0.0781(9) Uani d . 1 . .
H H12 1.4517 0.9935 1.1124 0.094 Uiso calc R 1 . .
C C13 1.2506(4) 0.9930(3) 1.0086(2) 0.0755(8) Uani d . 1 . .
H H13 1.2421 1.0752 1.0380 0.091 Uiso calc R 1 . .
C C14 1.1389(3) 0.9186(2) 0.9210(2) 0.0643(6) Uani d . 1 . .
H H14 1.0550 0.9525 0.8914 0.077 Uiso calc R 1 . .
C C15 0.7377(3) 0.64094(18) 0.79479(18) 0.0481(5) Uani d . 1 . .
H H15A 0.8273 0.6933 0.7957 0.058 Uiso calc R 1 . .
H H15B 0.6980 0.6784 0.8639 0.058 Uiso calc R 1 . .
C C16 0.6077(3) 0.6288(2) 0.6955(2) 0.0555(6) Uani d . 1 . .
H H16A 0.5502 0.6998 0.7150 0.067 Uiso calc R 1 . .
H H16B 0.5330 0.5602 0.6819 0.067 Uiso calc R 1 . .
C C17 0.7470(2) 0.75988(19) 0.58998(17) 0.0447(5) Uani d . 1 . .
C C18 0.7867(3) 0.7806(2) 0.49839(19) 0.0523(5) Uani d . 1 . .
H H18 0.7791 0.7180 0.4293 0.063 Uiso calc R 1 . .
C C19 0.8374(3) 0.8954(2) 0.5120(2) 0.0577(6) Uani d . 1 . .
H H19 0.8631 0.9124 0.4518 0.069 Uiso calc R 1 . .
C C20 0.8496(3) 0.9850(2) 0.6158(2) 0.0580(6) Uani d . 1 . .
H H20 0.8848 1.0636 0.6276 0.070 Uiso calc R 1 . .
C C21 0.8088(3) 0.9557(2) 0.7016(2) 0.0565(6) Uani d . 1 . .
H H21 0.8176 1.0168 0.7717 0.068 Uiso calc R 1 . .
Cl Cl1 0.81316(7) 0.76318(5) 0.16119(4) 0.05665(17) Uani d . 1 . .
N N1 0.7943(2) 0.52226(15) 0.79143(14) 0.0386(4) Uani d . 1 . .
N N2 0.7689(2) 0.33273(15) 0.58241(14) 0.0462(4) Uani d . 1 . .
N N3 1.1428(2) 0.79961(17) 0.87518(15) 0.0518(4) Uani d . 1 . .
N N4 0.7570(2) 0.84479(16) 0.69109(15) 0.0509(4) Uani d . 1 . .
O O1 0.9039(3) 0.73699(19) 0.25035(17) 0.0908(7) Uani d . 1 . .
O O2 0.6898(4) 0.6723(2) 0.0992(3) 0.1414(12) Uani d . 1 . .
O O3 0.9173(4) 0.7694(3) 0.0890(2) 0.1406(12) Uani d . 1 . .
O O4 0.7508(3) 0.87338(17) 0.20429(19) 0.0944(7) Uani d . 1 . .
S S1 0.56374(8) 0.23770(6) 0.67216(6) 0.06351(19) Uani d . 1 . .
S S2 1.27812(8) 0.59780(6) 0.86105(7) 0.0685(2) Uani d . 1 . .
S S3 0.67777(9) 0.61051(5) 0.56746(5) 0.06103(18) Uani d . 1 . .
H H1N 0.791(3) 0.475(2) 0.724(2) 0.050(6) Uiso d . 1 . .

loop_
_atom_site_aniso_label
_atom_site_aniso_U_11
_atom_site_aniso_U_22
_atom_site_aniso_U_33
_atom_site_aniso_U_12
_atom_site_aniso_U_13
_atom_site_aniso_U_23
C1 0.0515(12) 0.0535(12) 0.0436(11) 0.0084(10) 0.0196(9) 0.0205(9)
C2 0.0546(13) 0.0534(12) 0.0505(12) 0.0039(10) 0.0125(10) 0.0295(10)
C3 0.0491(12) 0.0422(11) 0.0473(11) 0.0100(9) 0.0029(9) 0.0143(9)
C4 0.0681(16) 0.0439(12) 0.0605(15) 0.0037(11) -0.0066(12) 0.0071(11)
C5 0.0872(19) 0.0593(15) 0.0434(13) 0.0265(14) -0.0040(13) -0.0003(11)
C6 0.0836(18) 0.0672(16) 0.0425(12) 0.0241(14) 0.0161(12) 0.0128(11)
C7 0.0699(15) 0.0554(13) 0.0446(12) 0.0092(11) 0.0172(11) 0.0144(10)
C8 0.0481(12) 0.0448(11) 0.0398(10) 0.0066(9) 0.0090(9) 0.0149(9)
C9 0.0572(13) 0.0457(12) 0.0538(13) 0.0053(10) 0.0207(11) 0.0103(10)
C10 0.0415(11) 0.0615(13) 0.0503(12) 0.0014(10) 0.0126(9) 0.0276(10)
C11 0.0460(13) 0.098(2) 0.0656(15) -0.0117(13) 0.0021(11) 0.0491(15)
C12 0.082(2) 0.088(2) 0.0523(15) -0.0362(17) 0.0042(14) 0.0187(14)
C13 0.093(2) 0.0581(16) 0.0667(17) -0.0100(15) 0.0238(16) 0.0102(13)
C14 0.0744(17) 0.0574(15) 0.0598(15) 0.0143(13) 0.0158(13) 0.0181(12)
C15 0.0603(13) 0.0386(11) 0.0450(11) 0.0110(9) 0.0097(10) 0.0144(9)
C16 0.0539(13) 0.0546(13) 0.0635(14) 0.0028(10) 0.0041(11) 0.0316(11)
C17 0.0435(11) 0.0458(11) 0.0434(11) 0.0053(9) 0.0009(9) 0.0179(9)
C18 0.0502(12) 0.0589(13) 0.0450(12) 0.0086(10) 0.0101(10) 0.0151(10)
C19 0.0571(14) 0.0680(15) 0.0571(14) 0.0037(11) 0.0174(11) 0.0312(12)
C20 0.0588(14) 0.0506(13) 0.0671(15) -0.0020(11) 0.0086(12) 0.0265(12)
C21 0.0683(15) 0.0466(12) 0.0492(12) 0.0028(11) 0.0064(11) 0.0137(10)
Cl1 0.0721(4) 0.0453(3) 0.0425(3) 0.0206(3) 0.0058(3) 0.0051(2)
N1 0.0486(10) 0.0367(8) 0.0307(8) 0.0061(7) 0.0114(7) 0.0107(7)
N2 0.0536(10) 0.0424(9) 0.0399(9) 0.0065(8) 0.0100(8) 0.0112(7)
N3 0.0539(11) 0.0553(11) 0.0431(10) 0.0090(9) 0.0077(8) 0.0149(8)
N4 0.0639(12) 0.0463(10) 0.0417(9) 0.0041(8) 0.0065(8) 0.0166(8)
O1 0.1193(18) 0.0864(14) 0.0666(12) 0.0355(13) 0.0050(12) 0.0317(11)
O2 0.126(2) 0.0691(15) 0.160(3) -0.0060(14) -0.041(2) -0.0091(16)
O3 0.174(3) 0.184(3) 0.0901(18) 0.067(2) 0.075(2) 0.0556(19)
O4 0.1193(18) 0.0551(11) 0.0962(15) 0.0403(11) 0.0168(13) 0.0118(10)
S1 0.0563(4) 0.0638(4) 0.0661(4) -0.0120(3) 0.0106(3) 0.0206(3)
S2 0.0469(3) 0.0638(4) 0.1021(5) 0.0159(3) 0.0218(3) 0.0347(4)
S3 0.0852(5) 0.0449(3) 0.0473(3) -0.0027(3) -0.0015(3) 0.0172(2)

loop_
_atom_type_symbol
_atom_type_description
_atom_type_scat_dispersion_real
_atom_type_scat_dispersion_imag
_atom_type_scat_source
C C 0.0033 0.0016 'International Tables Vol C Tables 4.2.6.8 and 6.1.1.4'
H H 0.0000 0.0000 'International Tables Vol C Tables 4.2.6.8 and 6.1.1.4'
N N 0.0061 0.0033 'International Tables Vol C Tables 4.2.6.8 and 6.1.1.4'
O O 0.0106 0.0060 'International Tables Vol C Tables 4.2.6.8 and 6.1.1.4'
S S 0.1246 0.1234 'International Tables Vol C Tables 4.2.6.8 and 6.1.1.4'
Cl Cl 0.1484 0.1585 'International Tables Vol C Tables 4.2.6.8 and 6.1.1.4'

loop_
_geom_angle_atom_site_label_1
_geom_angle_atom_site_label_2
_geom_angle_atom_site_label_3
_geom_angle_site_symmetry_1
_geom_angle_site_symmetry_3
_geom_angle
_geom_angle_publ_flag
N1 C1 C2 . . 112.63(16) ?
N1 C1 H1A . . 109.1 ?
C2 C1 H1A . . 109.1 ?
N1 C1 H1B . . 109.1 ?
C2 C1 H1B . . 109.1 ?
H1A C1 H1B . . 107.8 ?
C1 C2 S1 . . 116.00(16) ?
C1 C2 H2A . . 108.3 ?
S1 C2 H2A . . 108.3 ?
C1 C2 H2B . . 108.3 ?
S1 C2 H2B . . 108.3 ?
H2A C2 H2B . . 107.4 ?
N2 C3 C4 . . 122.2(2) ?
N2 C3 S1 . . 120.20(16) ?
C4 C3 S1 . . 117.62(19) ?
C5 C4 C3 . . 118.6(2) ?
C5 C4 H4 . . 120.7 ?
C3 C4 H4 . . 120.7 ?
C6 C5 C4 . . 119.4(2) ?
C6 C5 H5 . . 120.3 ?
C4 C5 H5 . . 120.3 ?
C7 C6 C5 . . 118.4(2) ?
C7 C6 H6 . . 120.8 ?
C5 C6 H6 . . 120.8 ?
N2 C7 C6 . . 123.6(2) ?
N2 C7 H7 . . 118.2 ?
C6 C7 H7 . . 118.2 ?
N1 C8 C9 . . 112.11(17) ?
N1 C8 H8A . . 109.2 ?
C9 C8 H8A . . 109.2 ?
N1 C8 H8B . . 109.2 ?
C9 C8 H8B . . 109.2 ?
H8A C8 H8B . . 107.9 ?
C8 C9 S2 . . 110.37(16) ?
C8 C9 H9A . . 109.6 ?
S2 C9 H9A . . 109.6 ?
C8 C9 H9B . . 109.6 ?
S2 C9 H9B . . 109.6 ?
H9A C9 H9B . . 108.1 ?
N3 C10 C11 . . 123.5(2) ?
N3 C10 S2 . . 119.08(17) ?
C11 C10 S2 . . 117.41(19) ?
C12 C11 C10 . . 117.6(3) ?
C12 C11 H11 . . 121.2 ?
C10 C11 H11 . . 121.2 ?
C13 C12 C11 . . 119.7(3) ?
C13 C12 H12 . . 120.2 ?
C11 C12 H12 . . 120.2 ?
C12 C13 C14 . . 118.6(3) ?
C12 C13 H13 . . 120.7 ?
C14 C13 H13 . . 120.7 ?
N3 C14 C13 . . 123.9(3) ?
N3 C14 H14 . . 118.0 ?
C13 C14 H14 . . 118.0 ?
N1 C15 C16 . . 112.76(17) ?
N1 C15 H15A . . 109.0 ?
C16 C15 H15A . . 109.0 ?
N1 C15 H15B . . 109.0 ?
C16 C15 H15B . . 109.0 ?
H15A C15 H15B . . 107.8 ?
C15 C16 S3 . . 114.41(17) ?
C15 C16 H16A . . 108.7 ?
S3 C16 H16A . . 108.7 ?
C15 C16 H16B . . 108.7 ?
S3 C16 H16B . . 108.7 ?
H16A C16 H16B . . 107.6 ?
N4 C17 C18 . . 123.8(2) ?
N4 C17 S3 . . 119.39(16) ?
C18 C17 S3 . . 116.78(16) ?
C19 C18 C17 . . 118.4(2) ?
C19 C18 H18 . . 120.8 ?
C17 C18 H18 . . 120.8 ?
C18 C19 C20 . . 119.1(2) ?
C18 C19 H19 . . 120.5 ?
C20 C19 H19 . . 120.5 ?
C21 C20 C19 . . 118.3(2) ?
C21 C20 H20 . . 120.8 ?
C19 C20 H20 . . 120.8 ?
N4 C21 C20 . . 124.3(2) ?
N4 C21 H21 . . 117.8 ?
C20 C21 H21 . . 117.8 ?
O4 Cl1 O2 . . 110.19(16) ?
O4 Cl1 O3 . . 109.95(18) ?
O2 Cl1 O3 . . 108.4(2) ?
O4 Cl1 O1 . . 109.82(13) ?
O2 Cl1 O1 . . 111.28(18) ?
O3 Cl1 O1 . . 107.10(17) ?
C8 N1 C15 . . 110.80(16) ?
C8 N1 C1 . . 110.78(15) ?
C15 N1 C1 . . 111.01(16) ?
C8 N1 H1N . . 107.1(16) ?
C15 N1 H1N . . 110.9(16) ?
C1 N1 H1N . . 106.1(15) ?
C3 N2 C7 . . 117.69(19) ?
C10 N3 C14 . . 116.7(2) ?
C17 N4 C21 . . 116.07(19) ?
C3 S1 C2 . . 104.27(10) ?
C10 S2 C9 . . 101.18(11) ?
C17 S3 C16 . . 102.03(11) ?

loop_
_geom_bond_atom_site_label_1
_geom_bond_atom_site_label_2
_geom_bond_site_symmetry_2
_geom_bond_distance
_geom_bond_publ_flag
C1 N1 . 1.506(3) ?
C1 C2 . 1.511(3) ?
C1 H1A . 0.9700 ?
C1 H1B . 0.9700 ?
C2 S1 . 1.798(2) ?
C2 H2A . 0.9700 ?
C2 H2B . 0.9700 ?
C3 N2 . 1.330(3) ?
C3 C4 . 1.393(3) ?
C3 S1 . 1.758(2) ?
C4 C5 . 1.375(4) ?
C4 H4 . 0.9300 ?
C5 C6 . 1.368(4) ?
C5 H5 . 0.9300 ?
C6 C7 . 1.368(3) ?
C6 H6 . 0.9300 ?
C7 N2 . 1.339(3) ?
C7 H7 . 0.9300 ?
C8 N1 . 1.502(3) ?
C8 C9 . 1.508(3) ?
C8 H8A . 0.9700 ?
C8 H8B . 0.9700 ?
C9 S2 . 1.804(2) ?
C9 H9A . 0.9700 ?
C9 H9B . 0.9700 ?
C10 N3 . 1.323(3) ?
C10 C11 . 1.389(3) ?
C10 S2 . 1.766(2) ?
C11 C12 . 1.375(4) ?
C11 H11 . 0.9300 ?
C12 C13 . 1.358(4) ?
C12 H12 . 0.9300 ?
C13 C14 . 1.362(4) ?
C13 H13 . 0.9300 ?
C14 N3 . 1.337(3) ?
C14 H14 . 0.9300 ?
C15 N1 . 1.504(2) ?
C15 C16 . 1.512(3) ?
C15 H15A . 0.9700 ?
C15 H15B . 0.9700 ?
C16 S3 . 1.797(2) ?
C16 H16A . 0.9700 ?
C16 H16B . 0.9700 ?
C17 N4 . 1.327(3) ?
C17 C18 . 1.385(3) ?
C17 S3 . 1.772(2) ?
C18 C19 . 1.369(3) ?
C18 H18 . 0.9300 ?
C19 C20 . 1.372(3) ?
C19 H19 . 0.9300 ?
C20 C21 . 1.369(3) ?
C20 H20 . 0.9300 ?
C21 N4 . 1.339(3) ?
C21 H21 . 0.9300 ?
Cl1 O4 . 1.3980(18) ?
Cl1 O2 . 1.402(2) ?
Cl1 O3 . 1.411(3) ?
Cl1 O1 . 1.416(2) ?
N1 H1N . 0.85(2) ?

loop_
_geom_hbond_atom_site_label_D
_geom_hbond_atom_site_label_H
_geom_hbond_atom_site_label_A
_geom_hbond_site_symmetry_A
_geom_hbond_distance_DH
_geom_hbond_distance_HA
_geom_hbond_distance_DA
_geom_hbond_angle_DHA
_geom_hbond_publ_flag
N1 H(1N) N2 . 0.85(2) 1.98(2) 2.812(2) 165(3) yes

loop_
_geom_torsion_atom_site_label_1
_geom_torsion_atom_site_label_2
_geom_torsion_atom_site_label_3
_geom_torsion_atom_site_label_4
_geom_torsion_site_symmetry_1
_geom_torsion_site_symmetry_2
_geom_torsion_site_symmetry_3
_geom_torsion_site_symmetry_4
_geom_torsion
_geom_torsion_publ_flag
N1 C1 C2 S1 . . . . -88.3(2) ?
N2 C3 C4 C5 . . . . 0.4(3) ?
S1 C3 C4 C5 . . . . 179.12(19) ?
C3 C4 C5 C6 . . . . 0.3(4) ?
C4 C5 C6 C7 . . . . -0.4(4) ?
C5 C6 C7 N2 . . . . -0.3(4) ?
N1 C8 C9 S2 . . . . 167.02(14) ?
N3 C10 C11 C12 . . . . 1.1(3) ?
S2 C10 C11 C12 . . . . -179.07(18) ?
C10 C11 C12 C13 . . . . -1.5(4) ?
C11 C12 C13 C14 . . . . 0.7(4) ?
C12 C13 C14 N3 . . . . 0.6(4) ?
N1 C15 C16 S3 . . . . -79.1(2) ?
N4 C17 C18 C19 . . . . -0.8(3) ?
S3 C17 C18 C19 . . . . 178.63(18) ?
C17 C18 C19 C20 . . . . 1.1(3) ?
C18 C19 C20 C21 . . . . -0.6(4) ?
C19 C20 C21 N4 . . . . -0.2(4) ?
C9 C8 N1 C15 . . . . -82.6(2) ?
C9 C8 N1 C1 . . . . 153.72(17) ?
C16 C15 N1 C8 . . . . 152.34(18) ?
C16 C15 N1 C1 . . . . -84.1(2) ?
C2 C1 N1 C8 . . . . -78.5(2) ?
C2 C1 N1 C15 . . . . 157.92(18) ?
C4 C3 N2 C7 . . . . -1.1(3) ?
S1 C3 N2 C7 . . . . -179.76(17) ?
C6 C7 N2 C3 . . . . 1.1(3) ?
C11 C10 N3 C14 . . . . 0.2(3) ?
S2 C10 N3 C14 . . . . -179.71(17) ?
C13 C14 N3 C10 . . . . -1.0(4) ?
C18 C17 N4 C21 . . . . 0.1(3) ?
S3 C17 N4 C21 . . . . -179.39(17) ?
C20 C21 N4 C17 . . . . 0.4(4) ?
N2 C3 S1 C2 . . . . -27.5(2) ?
C4 C3 S1 C2 . . . . 153.81(18) ?
C1 C2 S1 C3 . . . . 85.25(17) ?
N3 C10 S2 C9 . . . . -13.36(19) ?
C11 C10 S2 C9 . . . . 166.76(17) ?
C8 C9 S2 C10 . . . . -79.99(17) ?
N4 C17 S3 C16 . . . . 9.5(2) ?
C18 C17 S3 C16 . . . . -170.05(17) ?
C15 C16 S3 C17 . . . . -79.31(18) ?

loop_
_cod_related_entry_id
_cod_related_entry_database
_cod_related_entry_code
1 ChemSpider 30655965
